data_7132017
loop_
_publ_author_name
'Wei, Xiang-Zhu'
'Liao, Fang-Jie'
'Xu, Xin'
'Chen, Ye'
'Tung, Chen-Ho'
'Wu, Li-Zhu'

_publ_section_title
;
 In situ assembly of nickel-based ultrathin catalyst film for water
 oxidation
;
_journal_name_full 'Chemical Communications'
_journal_paper_doi 10.1039/D3CC03110A
_journal_year 2023
_chemical_formula_sum 'C10 H19 N Ni O9'
_chemical_formula_weight 355.97
_space_group_crystal_system monoclinic
_space_group_IT_number 14
_space_group_name_Hall '-P 2yn'
_space_group_name_H-M_alt 'P 1 21/n 1'
_atom_sites_solution_hydrogens mixed
_audit_creation_method SHELXL-2014/7
_audit_update_record
;
2023-05-23 deposited with the CCDC.	2023-08-15 downloaded from the CCDC.
;
_cell_angle_alpha 90
_cell_angle_beta 95.433(4)
_cell_angle_gamma 90
_cell_formula_units_Z 4
_cell_length_a 7.2401(3)
_cell_length_b 7.9797(3)
_cell_length_c 24.8846(9)
_cell_measurement_reflns_used 5031
_cell_measurement_temperature 180.00(10)
_cell_measurement_theta_max 29.3860
_cell_measurement_theta_min 2.6780
_cell_volume 1431.22(10)
_computing_structure_refinement 'SHELXL-2014/7 (Sheldrick, 2014)'
_diffrn_ambient_environment N~2~
_diffrn_ambient_temperature 180.00(10)
_diffrn_detector 'CCD plate'
_diffrn_measured_fraction_theta_full 0.998
_diffrn_measured_fraction_theta_max 0.998
_diffrn_measurement_device 'four-circle diffractometer'
_diffrn_measurement_device_type 'XtaLAB AFC12 (RINC): Kappa single'
_diffrn_radiation_monochromator graphite
_diffrn_radiation_probe x-ray
_diffrn_radiation_type 'Mo K\a'
_diffrn_radiation_wavelength 0.71073
_diffrn_reflns_av_R_equivalents 0.0290
_diffrn_reflns_av_unetI/netI 0.0356
_diffrn_reflns_Laue_measured_fraction_full 0.998
_diffrn_reflns_Laue_measured_fraction_max 0.998
_diffrn_reflns_limit_h_max 9
_diffrn_reflns_limit_h_min -9
_diffrn_reflns_limit_k_max 8
_diffrn_reflns_limit_k_min -10
_diffrn_reflns_limit_l_max 32
_diffrn_reflns_limit_l_min -31
_diffrn_reflns_number 9069
_diffrn_reflns_point_group_measured_fraction_full 0.998
_diffrn_reflns_point_group_measured_fraction_max 0.998
_diffrn_reflns_theta_full 25.242
_diffrn_reflns_theta_max 27.484
_diffrn_reflns_theta_min 2.682
_diffrn_source 'fine-focus sealed X-ray tube'
_diffrn_source_type 'Enhance (Mo) X-ray Source'
_exptl_absorpt_coefficient_mu 1.400
_exptl_absorpt_correction_T_max 1.00000
_exptl_absorpt_correction_T_min 0.49340
_exptl_absorpt_correction_type multi-scan
_exptl_absorpt_process_details
;
CrysAlisPro 1.171.39.29a (Rigaku Oxford Diffraction, 2015)
Empirical absorption correction using spherical harmonics,
 implemented in SCALE3 ABSPACK scaling algorithm.
;
_exptl_crystal_colour green
_exptl_crystal_density_diffrn 1.652
_exptl_crystal_description rod-like
_exptl_crystal_F_000 744
_exptl_crystal_size_max 0.6
_exptl_crystal_size_mid 0.1
_exptl_crystal_size_min 0.05
_refine_diff_density_max 0.324
_refine_diff_density_min -0.572
_refine_diff_density_rms 0.092
_refine_ls_extinction_method none
_refine_ls_goodness_of_fit_ref 1.050
_refine_ls_hydrogen_treatment mixed
_refine_ls_matrix_type full
_refine_ls_number_parameters 221
_refine_ls_number_reflns 3275
_refine_ls_number_restraints 15
_refine_ls_restrained_S_all 1.062
_refine_ls_R_factor_all 0.0354
_refine_ls_R_factor_gt 0.0295
_refine_ls_shift/su_max 0.002
_refine_ls_shift/su_mean 0.000
_refine_ls_structure_factor_coef Fsqd
_refine_ls_weighting_details 'w=1/[\s^2^(Fo^2^)+(0.0428P)^2^+0.3442P] where P=(Fo^2^+2Fc^2^)/3'
_refine_ls_weighting_scheme calc
_refine_ls_wR_factor_gt 0.0790
_refine_ls_wR_factor_ref 0.0818
_reflns_Friedel_coverage 0.000
_reflns_number_gt 2863
_reflns_number_total 3275
_reflns_threshold_expression 'I > 2\s(I)'
_cod_data_source_file d3cc03110a2.cif
_cod_data_source_block 3
_cod_original_sg_symbol_H-M 'P 21/n'
_cod_database_code 7132017
_shelx_shelxl_version_number 2014/7
_shelx_space_group_comment
;
The symmetry employed for this shelxl refinement is uniquely defined
by the following loop, which should always be used as a source of
symmetry information in preference to the above space-group names.
They are only intended as comments.
;

loop_
_space_group_symop_operation_xyz
'x, y, z'
'-x+1/2, y+1/2, -z+1/2'
'-x, -y, -z'
'x-1/2, -y-1/2, z-1/2'

loop_
_atom_site_label
_atom_site_type_symbol
_atom_site_fract_x
_atom_site_fract_y
_atom_site_fract_z
_atom_site_U_iso_or_equiv
_atom_site_adp_type
_atom_site_occupancy
_atom_site_site_symmetry_order
_atom_site_calc_flag
_atom_site_refinement_flags_posn
_atom_site_refinement_flags_adp
_atom_site_refinement_flags_occupancy
_atom_site_disorder_assembly
_atom_site_disorder_group
Ni1 Ni 0.40548(3) 0.56017(3) 0.67376(2) 0.01423(9) Uani 1 1 d . . . . .
O1 O -0.07536(18) 0.29346(17) 0.67395(5) 0.0233(3) Uani 1 1 d . . . . .
O2 O 0.20937(18) 0.38926(17) 0.69637(5) 0.0206(3) Uani 1 1 d . . . . .
O3 O 0.57947(18) 0.71655(16) 0.64037(5) 0.0196(3) Uani 1 1 d . . . . .
O4 O 0.8592(2) 0.88448(18) 0.61146(5) 0.0275(3) Uani 1 1 d . . . . .
O5 O 0.25738(19) 0.75937(17) 0.70428(5) 0.0208(3) Uani 1 1 d D . . . .
H5A H 0.281(3) 0.790(2) 0.7406(6) 0.025 Uiso 1 1 d D U . . .
H5B H 0.129(2) 0.748(3) 0.6992(8) 0.025 Uiso 1 1 d D U . . .
O6 O 0.55390(19) 0.35567(16) 0.64837(5) 0.0202(3) Uani 1 1 d D . . . .
H6A H 0.683(2) 0.353(3) 0.6554(8) 0.024 Uiso 1 1 d D U . . .
H6B H 0.507(3) 0.260(2) 0.6613(8) 0.024 Uiso 1 1 d D U . . .
O7 O 0.5663(2) 0.55144(16) 0.74671(5) 0.0201(3) Uani 1 1 d D . . . .
H7A H 0.593(3) 0.4491(18) 0.7608(8) 0.024 Uiso 1 1 d D U . . .
H7B H 0.564(3) 0.632(2) 0.7730(8) 0.024 Uiso 1 1 d D U . . .
O9 O -0.10958(19) 0.72942(17) 0.71326(6) 0.0214(3) Uani 1 1 d D . . . .
H9A H -0.201(3) 0.731(3) 0.6853(7) 0.026 Uiso 1 1 d D U . . .
H9B H -0.140(3) 0.660(2) 0.7381(7) 0.026 Uiso 1 1 d D U . . .
N1 N 0.2332(2) 0.55586(17) 0.60572(6) 0.0162(3) Uani 1 1 d . . . . .
C1 C 0.0628(3) 0.3768(2) 0.66461(7) 0.0170(4) Uani 1 1 d . . . . .
C2 C 0.0569(3) 0.4717(2) 0.61112(8) 0.0205(4) Uani 1 1 d . . . . .
H2A H 0.0308 0.3939 0.5814 0.025 Uiso 1 1 calc R U . . .
H2B H -0.0421 0.5540 0.6094 0.025 Uiso 1 1 calc R U . . .
C3 C 0.2763(3) 0.5987(2) 0.55902(7) 0.0192(4) Uani 1 1 d . . . . .
H3 H 0.1928 0.5705 0.5297 0.023 Uiso 1 1 calc R U . . .
C4 C 0.4426(3) 0.6869(2) 0.54748(7) 0.0188(4) Uani 1 1 d . . . . .
C5 C 0.4625(3) 0.7203(2) 0.49264(8) 0.0255(4) Uani 1 1 d . . . . .
H5 H 0.3715 0.6831 0.4665 0.031 Uiso 1 1 calc R U . . .
C6 C 0.6110(3) 0.8056(3) 0.47698(8) 0.0306(5) Uani 1 1 d . . . . .
H6 H 0.6212 0.8261 0.4406 0.037 Uiso 1 1 calc R U . . .
C7 C 0.7486(3) 0.8623(3) 0.51619(8) 0.0276(5) Uani 1 1 d . . . . .
H7 H 0.8505 0.9207 0.5058 0.033 Uiso 1 1 calc R U . . .
C8 C 0.7334(3) 0.8318(2) 0.57004(7) 0.0208(4) Uani 1 1 d . . . . .
C9 C 0.5809(3) 0.7410(2) 0.58798(7) 0.0174(4) Uani 1 1 d . . . . .
C10 C 1.0150(3) 0.9769(3) 0.59739(9) 0.0274(5) Uani 1 1 d . . . . .
H10A H 1.0836 0.9107 0.5739 0.041 Uiso 1 1 calc R U . . .
H10B H 1.0932 1.0044 0.6295 0.041 Uiso 1 1 calc R U . . .
H10C H 0.9735 1.0781 0.5792 0.041 Uiso 1 1 calc R U . . .
O8 O 0.5046(2) 0.03662(17) 0.68526(7) 0.0348(4) Uani 1 1 d D . . . .
H8A H 0.401(3) 0.001(3) 0.6987(10) 0.042 Uiso 1 1 d D U . . .
H8B H 0.560(3) -0.045(3) 0.6689(10) 0.042 Uiso 1 1 d D U . . .

loop_
_atom_site_aniso_label
_atom_site_aniso_U_11
_atom_site_aniso_U_22
_atom_site_aniso_U_33
_atom_site_aniso_U_23
_atom_site_aniso_U_13
_atom_site_aniso_U_12
Ni1 0.01386(14) 0.01621(14) 0.01248(14) 0.00160(8) 0.00053(9) -0.00184(8)
O1 0.0168(7) 0.0240(7) 0.0287(8) 0.0065(6) 0.0004(6) -0.0043(5)
O2 0.0168(7) 0.0265(7) 0.0178(7) 0.0068(5) -0.0015(5) -0.0042(6)
O3 0.0218(7) 0.0240(7) 0.0131(6) 0.0018(5) 0.0021(5) -0.0064(6)
O4 0.0283(8) 0.0336(8) 0.0210(7) 0.0042(6) 0.0045(6) -0.0145(6)
O5 0.0177(7) 0.0266(7) 0.0178(7) -0.0038(5) 0.0004(5) 0.0019(6)
O6 0.0172(7) 0.0194(7) 0.0239(7) -0.0005(5) 0.0007(5) 0.0002(5)
O7 0.0242(8) 0.0188(7) 0.0165(7) -0.0005(5) -0.0019(6) 0.0000(5)
O9 0.0196(7) 0.0242(7) 0.0201(7) 0.0027(6) 0.0002(5) -0.0053(6)
N1 0.0150(8) 0.0161(7) 0.0170(8) 0.0015(6) -0.0002(6) 0.0001(6)
C1 0.0173(9) 0.0139(8) 0.0200(9) -0.0007(7) 0.0026(7) 0.0005(7)
C2 0.0182(10) 0.0222(9) 0.0202(10) 0.0027(8) -0.0023(7) -0.0037(7)
C3 0.0235(10) 0.0190(9) 0.0140(9) -0.0005(7) -0.0035(7) -0.0003(8)
C4 0.0247(10) 0.0166(9) 0.0155(9) 0.0010(7) 0.0038(7) 0.0015(7)
C5 0.0347(12) 0.0272(10) 0.0146(9) 0.0009(8) 0.0023(8) -0.0021(9)
C6 0.0425(13) 0.0343(11) 0.0161(9) 0.0041(8) 0.0085(9) -0.0040(10)
C7 0.0331(12) 0.0291(11) 0.0224(10) 0.0037(8) 0.0122(9) -0.0083(9)
C8 0.0239(10) 0.0191(9) 0.0198(9) 0.0002(7) 0.0037(8) -0.0023(8)
C9 0.0228(10) 0.0148(8) 0.0151(9) 0.0020(7) 0.0047(7) 0.0009(7)
C10 0.0249(11) 0.0266(10) 0.0318(11) 0.0039(9) 0.0081(9) -0.0090(9)
O8 0.0392(10) 0.0196(7) 0.0472(10) -0.0042(7) 0.0123(8) -0.0035(7)

loop_
_atom_type_symbol
_atom_type_description
_atom_type_scat_dispersion_real
_atom_type_scat_dispersion_imag
_atom_type_scat_source
C C 0.0033 0.0016 'International Tables Vol C Tables 4.2.6.8 and 6.1.1.4'
H H 0.0000 0.0000 'International Tables Vol C Tables 4.2.6.8 and 6.1.1.4'
N N 0.0061 0.0033 'International Tables Vol C Tables 4.2.6.8 and 6.1.1.4'
O O 0.0106 0.0060 'International Tables Vol C Tables 4.2.6.8 and 6.1.1.4'
Ni Ni 0.3393 1.1124 'International Tables Vol C Tables 4.2.6.8 and 6.1.1.4'

loop_
_geom_angle_atom_site_label_1
_geom_angle_atom_site_label_2
_geom_angle_atom_site_label_3
_geom_angle
_geom_angle_site_symmetry_1
_geom_angle_site_symmetry_3
_geom_angle_publ_flag
N1 Ni1 O3 91.48(6) . . ?
N1 Ni1 O7 175.02(6) . . ?
O3 Ni1 O7 93.50(5) . . ?
N1 Ni1 O6 91.60(6) . . ?
O3 Ni1 O6 89.97(5) . . ?
O7 Ni1 O6 88.63(5) . . ?
N1 Ni1 O2 80.30(6) . . ?
O3 Ni1 O2 171.26(5) . . ?
O7 Ni1 O2 94.74(5) . . ?
O6 Ni1 O2 87.33(6) . . ?
N1 Ni1 O5 91.16(6) . . ?
O3 Ni1 O5 92.36(5) . . ?
O7 Ni1 O5 88.41(5) . . ?
O6 Ni1 O5 176.35(5) . . ?
O2 Ni1 O5 90.77(6) . . ?
C1 O2 Ni1 115.80(11) . . ?
C9 O3 Ni1 124.38(11) . . ?
C8 O4 C10 117.35(15) . . ?
Ni1 O5 H5A 119.8(13) . . ?
Ni1 O5 H5B 114.6(13) . . ?
H5A O5 H5B 104.1(15) . . ?
Ni1 O6 H6A 119.7(13) . . ?
Ni1 O6 H6B 109.3(13) . . ?
H6A O6 H6B 108.4(16) . . ?
Ni1 O7 H7A 116.9(14) . . ?
Ni1 O7 H7B 123.8(13) . . ?
H7A O7 H7B 112.1(17) . . ?
H9A O9 H9B 109.6(17) . . ?
C3 N1 C2 119.83(16) . . ?
C3 N1 Ni1 125.25(14) . . ?
C2 N1 Ni1 114.18(11) . . ?
O1 C1 O2 124.61(17) . . ?
O1 C1 C2 118.16(16) . . ?
O2 C1 C2 117.23(16) . . ?
N1 C2 C1 110.82(15) . . ?
N1 C2 H2A 109.5 . . ?
C1 C2 H2A 109.5 . . ?
N1 C2 H2B 109.5 . . ?
C1 C2 H2B 109.5 . . ?
H2A C2 H2B 108.1 . . ?
N1 C3 C4 126.14(17) . . ?
N1 C3 H3 116.9 . . ?
C4 C3 H3 116.9 . . ?
C5 C4 C9 119.98(18) . . ?
C5 C4 C3 116.53(17) . . ?
C9 C4 C3 123.48(16) . . ?
C6 C5 C4 121.81(19) . . ?
C6 C5 H5 119.1 . . ?
C4 C5 H5 119.1 . . ?
C5 C6 C7 119.41(18) . . ?
C5 C6 H6 120.3 . . ?
C7 C6 H6 120.3 . . ?
C8 C7 C6 120.24(19) . . ?
C8 C7 H7 119.9 . . ?
C6 C7 H7 119.9 . . ?
O4 C8 C7 124.56(18) . . ?
O4 C8 C9 113.44(16) . . ?
C7 C8 C9 122.00(18) . . ?
O3 C9 C4 125.86(17) . . ?
O3 C9 C8 117.59(16) . . ?
C4 C9 C8 116.55(16) . . ?
O4 C10 H10A 109.5 . . ?
O4 C10 H10B 109.5 . . ?
H10A C10 H10B 109.5 . . ?
O4 C10 H10C 109.5 . . ?
H10A C10 H10C 109.5 . . ?
H10B C10 H10C 109.5 . . ?
H8A O8 H8B 111.7(19) . . ?

loop_
_geom_bond_atom_site_label_1
_geom_bond_atom_site_label_2
_geom_bond_distance
_geom_bond_site_symmetry_2
_geom_bond_publ_flag
Ni1 N1 2.0060(16) . ?
Ni1 O3 2.0081(12) . ?
Ni1 O7 2.0630(14) . ?
Ni1 O6 2.0846(13) . ?
Ni1 O2 2.0842(13) . ?
Ni1 O5 2.0994(13) . ?
O1 C1 1.241(2) . ?
O2 C1 1.266(2) . ?
O3 C9 1.319(2) . ?
O4 C8 1.375(2) . ?
O4 C10 1.419(2) . ?
O5 H5A 0.936(14) . ?
O5 H5B 0.930(15) . ?
O6 H6A 0.933(15) . ?
O6 H6B 0.910(14) . ?
O7 H7A 0.902(14) . ?
O7 H7B 0.920(14) . ?
O9 H9A 0.916(15) . ?
O9 H9B 0.871(14) . ?
N1 C3 1.278(2) . ?
N1 C2 1.460(2) . ?
C1 C2 1.528(3) . ?
C2 H2A 0.9700 . ?
C2 H2B 0.9700 . ?
C3 C4 1.447(3) . ?
C3 H3 0.9300 . ?
C4 C5 1.411(3) . ?
C4 C9 1.419(3) . ?
C5 C6 1.361(3) . ?
C5 H5 0.9300 . ?
C6 C7 1.401(3) . ?
C6 H6 0.9300 . ?
C7 C8 1.377(3) . ?
C7 H7 0.9300 . ?
C8 C9 1.427(3) . ?
C10 H10A 0.9600 . ?
C10 H10B 0.9600 . ?
C10 H10C 0.9600 . ?
O8 H8A 0.898(15) . ?
O8 H8B 0.885(15) . ?

loop_
_geom_hbond_atom_site_label_D
_geom_hbond_atom_site_label_H
_geom_hbond_atom_site_label_A
_geom_hbond_distance_DH
_geom_hbond_distance_HA
_geom_hbond_distance_DA
_geom_hbond_angle_DHA
_geom_hbond_site_symmetry_A
O5 H5A O2 0.936(14) 1.752(16) 2.6704(19) 166.2(19) 2_556
O5 H5B O9 0.930(15) 1.802(16) 2.6978(19) 161.0(18) .
O6 H6A O1 0.933(15) 1.831(16) 2.7446(19) 165.6(18) 1_655
O6 H6B O8 0.910(14) 1.878(16) 2.7412(19) 157.7(18) .
O7 H7A O9 0.902(14) 1.868(14) 2.7630(18) 171(2) 2_546
O7 H7B O1 0.920(14) 1.839(15) 2.7582(18) 177(2) 2_556
O9 H9A O3 0.916(15) 1.856(16) 2.7560(19) 167.0(19) 1_455
O9 H9A O4 0.916(15) 2.285(18) 2.8092(19) 116.0(16) 1_455
O9 H9B O7 0.871(14) 2.33(2) 2.9301(19) 126.4(17) 1_455
O9 H9B O8 0.871(14) 2.284(16) 2.993(2) 138.6(18) 2_556
O8 H8A O5 0.898(15) 2.20(2) 2.912(2) 136(2) 1_545
O8 H8B O3 0.885(15) 2.038(18) 2.8601(19) 154(2) 1_545

loop_
_geom_torsion_atom_site_label_1
_geom_torsion_atom_site_label_2
_geom_torsion_atom_site_label_3
_geom_torsion_atom_site_label_4
_geom_torsion
_geom_torsion_site_symmetry_1
_geom_torsion_site_symmetry_2
_geom_torsion_site_symmetry_3
_geom_torsion_site_symmetry_4
_geom_torsion_publ_flag
Ni1 O2 C1 O1 -173.08(14) . . . . ?
Ni1 O2 C1 C2 6.9(2) . . . . ?
C3 N1 C2 C1 159.29(16) . . . . ?
Ni1 N1 C2 C1 -11.36(18) . . . . ?
O1 C1 C2 N1 -177.24(15) . . . . ?
O2 C1 C2 N1 2.8(2) . . . . ?
C2 N1 C3 C4 178.06(17) . . . . ?
Ni1 N1 C3 C4 -12.4(3) . . . . ?
N1 C3 C4 C5 179.54(18) . . . . ?
N1 C3 C4 C9 -1.3(3) . . . . ?
C9 C4 C5 C6 -0.7(3) . . . . ?
C3 C4 C5 C6 178.54(18) . . . . ?
C4 C5 C6 C7 -0.1(3) . . . . ?
C5 C6 C7 C8 0.0(3) . . . . ?
C10 O4 C8 C7 0.2(3) . . . . ?
C10 O4 C8 C9 -179.61(17) . . . . ?
C6 C7 C8 O4 -178.93(19) . . . . ?
C6 C7 C8 C9 0.8(3) . . . . ?
Ni1 O3 C9 C4 12.0(3) . . . . ?
Ni1 O3 C9 C8 -168.88(12) . . . . ?
C5 C4 C9 O3 -179.46(17) . . . . ?
C3 C4 C9 O3 1.4(3) . . . . ?
C5 C4 C9 C8 1.5(3) . . . . ?
C3 C4 C9 C8 -177.73(17) . . . . ?
O4 C8 C9 O3 -0.9(2) . . . . ?
C7 C8 C9 O3 179.29(18) . . . . ?
O4 C8 C9 C4 178.24(16) . . . . ?
C7 C8 C9 C4 -1.5(3) . . . . ?
